data_4063197
loop_
_publ_author_name
'Neil Burford'
'Charles L. B. Macdonald'
'Daren J. LeBlanc'
'T. Stanley Cameron'

_publ_section_title
;
 Synthesis and Characterization of
 Bis(2,4,6-tris(trifluoromethyl)phenyl) Derivatives of Arsenic and
 Antimony: X-ray Crystal Structures of As(RF)2Cl, Sb(RF)2Cl, and
 Sb(RF)2OSO2CF3
;
_journal_name_full Organometallics
_journal_page_first 152
_journal_page_last 155
_journal_paper_doi 10.1021/om990768w
_journal_volume 19
_journal_year 2000
_chemical_formula_sum 'C18 H4 Cl F18 Sb'
_chemical_formula_weight 719.41
_chemical_melting_point 112.5(5)
_space_group_IT_number 14
_symmetry_cell_setting monoclinic
_symmetry_space_group_name_Hall '-P 2ybc'
_symmetry_space_group_name_H-M 'P 1 21/c 1'
_atom_sites_solution_hydrogens geom
_atom_sites_solution_primary direct
_atom_sites_solution_secondary difmap
_audit_creation_method 'manual editing'
_cell_angle_alpha 90.00
_cell_angle_beta 94.030(3)
_cell_angle_gamma 90.00
_cell_formula_units_Z 4
_cell_length_a 8.296(2)
_cell_length_b 30.430(7)
_cell_length_c 8.779(3)
_cell_measurement_reflns_used 25
_cell_measurement_temperature 296(1)
_cell_measurement_theta_max 27.8
_cell_measurement_theta_min 23.2
_cell_volume 2211(1)
_computing_cell_refinement 'Rigaku AFC5R'
_computing_data_collection 'Rigaku AFC5R'
_computing_data_reduction 'Rigaku AFC5R'
_computing_molecular_graphics 'SHELXTL (Sheldrick, 1994) and teXsan'
_computing_structure_refinement 'SHELXL-97 (Sheldrick, 1997)'
_computing_structure_solution DIRDIF94
_diffrn_ambient_temperature 296(1)
_diffrn_measurement_device_type 'Rigaku AFC5R'
_diffrn_measurement_method '\w-2\q scans'
_diffrn_radiation_monochromator graphite
_diffrn_radiation_source 'rotating anode (50 kV, 160 mA)'
_diffrn_radiation_type CuK\a
_diffrn_radiation_wavelength 1.54178
_diffrn_reflns_av_R_equivalents 0.0740
_diffrn_reflns_limit_h_max 9
_diffrn_reflns_limit_h_min 0
_diffrn_reflns_limit_k_max 32
_diffrn_reflns_limit_k_min 0
_diffrn_reflns_limit_l_max 10
_diffrn_reflns_limit_l_min -10
_diffrn_reflns_number 3953
_diffrn_reflns_theta_max 63.45
_diffrn_reflns_theta_min 2.90
_diffrn_standards_decay_% 3.6
_exptl_absorpt_coefficient_mu 12.518
_exptl_absorpt_correction_T_max 1.000
_exptl_absorpt_correction_T_min 0.640
_exptl_absorpt_correction_type psi-scan
_exptl_crystal_colour 'light yellow'
_exptl_crystal_density_diffrn 2.161
_exptl_crystal_density_method 'not measured'
_exptl_crystal_description needle
_exptl_crystal_F_000 1368
_exptl_crystal_size_max 0.30
_exptl_crystal_size_mid 0.13
_exptl_crystal_size_min 0.11
_refine_diff_density_max 0.630
_refine_diff_density_min -0.950
_refine_ls_extinction_coef 1.04800e-008
_refine_ls_extinction_method secondary
_refine_ls_goodness_of_fit_ref 1.00
_refine_ls_hydrogen_treatment noref
_refine_ls_matrix_type full
_refine_ls_number_parameters 238
_refine_ls_number_reflns 1022
_refine_ls_R_factor_gt 0.0550
_refine_ls_shift/su_max .01
_refine_ls_structure_factor_coef Fsqd
_refine_ls_weighting_details 'calc w=1/[\s^2^(Fo^2^)+(0.0887P)^2^+0.0000P] where P=(Fo^2^+2Fc^2^)/3'
_refine_ls_weighting_scheme calc
_refine_ls_wR_factor_ref 0.220
_reflns_number_gt 1022
_reflns_number_total 3874
_reflns_threshold_expression I>3sigma(I)
_cod_depositor_comments
;
The following automatic conversions were performed:

'_chemical_melting_point' value '112-113' was changed to '112.5(5)' -
the average value was taken and precision was estimated.

Automatic conversion script
Id: cif_fix_values 1646 2011-03-28 12:23:43Z adriana 
;
_cod_original_sg_symbol_H-M 'P 21/c'
_cod_database_code 4063197

loop_
_symmetry_equiv_pos_as_xyz
'x, y, z'
'-x, y+1/2, -z+1/2'
'-x, -y, -z'
'x, -y-1/2, z-1/2'

loop_
_atom_site_label
_atom_site_type_symbol
_atom_site_fract_x
_atom_site_fract_y
_atom_site_fract_z
_atom_site_U_iso_or_equiv
_atom_site_adp_type
_atom_site_occupancy
_atom_site_symmetry_multiplicity
_atom_site_calc_flag
_atom_site_refinement_flags
_atom_site_disorder_assembly
_atom_site_disorder_group
Sb1 Sb 1.2808(3) 0.1222(1) 0.0566(3) 0.064(1) Uani 1 1 d . . .
Cl1 Cl 1.0832(15) 0.1007(4) 0.2220(14) 0.101(4) Uani 1 1 d . . .
F1 F 1.3608(19) 0.0371(5) 0.1880(2) 0.069(6) Uani 1 1 d . . .
F2 F 1.1290(14) 0.0035(6) 0.1530(2) 0.074(7) Uani 1 1 d . . .
F3 F 1.3520(2) -0.0296(5) 0.1110(2) 0.080(7) Uani 1 1 d . . .
F4 F 1.1010(2) -0.0448(10) -0.5110(3) 0.108(12) Uani 0.50 1 d P A 1
F5 F 1.2930(4) -0.0775(8) -0.3770(3) 0.119(12) Uani 0.50 1 d P A 1
F6 F 1.3490(3) -0.0380(8) -0.5540(3) 0.093(10) Uani 0.50 1 d P A 1
F4A F 1.4000(2) -0.0497(10) -0.4750(3) 0.100(7) Uani 0.50 1 d P A 2
F5A F 1.1690(3) -0.0251(8) -0.5740(3) 0.100(6) Uani 0.50 1 d P A 2
F6A F 1.1720(3) -0.0741(8) -0.3940(3) 0.100(5) Uani 0.50 1 d P A 2
F7 F 1.3810(2) 0.1472(7) -0.2314(18) 0.083(7) Uani 1 1 d . . .
F8 F 1.1551(17) 0.1403(8) -0.3720(2) 0.106(9) Uani 1 1 d . . .
F9 F 1.3810(2) 0.1212(8) -0.4594(19) 0.103(8) Uani 1 1 d . . .
F10 F 1.3470(3) 0.2132(7) 0.2090(2) 0.102(9) Uani 1 1 d . . .
F11 F 1.4490(2) 0.2092(6) -0.0080(2) 0.087(8) Uani 1 1 d . . .
F12 F 1.3620(3) 0.2713(5) 0.0690(3) 0.115(5) Uani 1 1 d . . .
F13 F 0.7080(6) 0.2957(14) -0.0260(4) 0.101(17) Uani 0.50 1 d P B 3
F14 F 0.7020(5) 0.2771(12) -0.2640(5) 0.103(17) Uani 0.50 1 d P B 3
F15 F 0.8880(3) 0.3226(10) -0.1740(7) 0.150(3) Uani 0.50 1 d P B 3
F13A F 0.8550(6) 0.3226(12) -0.0490(6) 0.130(3) Uani 0.50 1 d P B 4
F14A F 0.6500(4) 0.2806(11) -0.1150(6) 0.109(1) Uani 0.50 1 d P B 4
F15A F 0.8180(6) 0.3008(14) -0.2830(4) 0.086(1) Uani 0.50 1 d P B 4
F16 F 0.9563(19) 0.0914(7) -0.1180(2) 0.088(13) Uani 1 1 d . . .
F17 F 0.7850(3) 0.1260(8) -0.2680(2) 0.098(9) Uani 1 1 d . . .
F18 F 0.7450(2) 0.1211(7) -0.0300(2) 0.127(10) Uani 1 1 d . . .
C1 C 1.2690(4) 0.0673(10) -0.1100(3) 0.038(8) Uiso 1 1 d . . .
C2 C 1.2630(4) 0.0238(11) -0.0710(4) 0.048(9) Uiso 1 1 d . . .
C3 C 1.2540(4) -0.0099(11) -0.1740(4) 0.051(10) Uiso 1 1 d . . .
C4 C 1.2550(4) -0.0026(13) -0.3270(4) 0.056(10) Uiso 1 1 d . A .
C5 C 1.2710(4) 0.0429(13) -0.3720(4) 0.059(10) Uiso 1 1 d . . .
C6 C 1.2820(4) 0.0757(11) -0.2670(4) 0.048(9) Uiso 1 1 d . . .
C7 C 1.2751(16) 0.0087(5) 0.0973(12) 0.063(11) Uiso 1 1 d . . .
C8 C 1.2490(2) -0.0390(6) -0.4430(2) 0.073(13) Uiso 1 1 d . . .
C9 C 1.2974(18) 0.1225(4) -0.3332(16) 0.075(11) Uiso 1 1 d . . .
C10 C 1.1090(4) 0.1742(12) -0.0370(4) 0.055(10) Uiso 1 1 d . . .
C11 C 0.9480(4) 0.1699(12) -0.1000(4) 0.055(10) Uiso 1 1 d . . .
C12 C 0.8580(4) 0.2071(13) -0.1330(4) 0.059(10) Uiso 1 1 d . . .
C13 C 0.9110(4) 0.2488(13) -0.1060(4) 0.056(11) Uiso 1 1 d . B .
C14 C 1.0710(5) 0.2536(13) -0.0460(4) 0.062(11) Uiso 1 1 d . . .
C15 C 1.1620(4) 0.2175(12) -0.0090(4) 0.053(10) Uiso 1 1 d . . .
C16 C 1.3293(14) 0.2281(6) 0.0667(19) 0.066(12) Uiso 1 1 d . . .
C17 C 0.8030(3) 0.2881(7) -0.1400(3) 0.076(13) Uiso 1 1 d . . .
C18 C 0.8604(18) 0.1256(5) -0.1280(2) 0.088(13) Uiso 1 1 d . . .
H1 H 1.2455 -0.0395 -0.1403 0.059 Uiso 1 1 c R . .
H2 H 1.2763 0.0488 -0.4738 0.074 Uiso 1 1 c R . .
H3 H 0.7545 0.2032 -0.1826 0.065 Uiso 1 1 c R . .
H4 H 1.1167 0.2812 -0.0299 0.075 Uiso 1 1 c R . .

loop_
_atom_site_aniso_label
_atom_site_aniso_U_11
_atom_site_aniso_U_22
_atom_site_aniso_U_33
_atom_site_aniso_U_23
_atom_site_aniso_U_13
_atom_site_aniso_U_12
Sb1 0.056(1) 0.072(2) 0.065(2) -0.006(2) 0.004(1) 0.004(2)
Cl1 0.103(9) 0.114(10) 0.092(9) 0.006(7) 0.051(7) 0.028(8)
F1 0.060(13) 0.094(18) 0.053(13) 0.006(13) -0.001(10) -0.013(13)
F2 0.062(13) 0.108(18) 0.055(14) 0.009(14) 0.025(11) -0.007(14)
F3 0.086(16) 0.076(17) 0.077(16) 0.008(14) 0.006(13) 0.011(14)
F4 0.070(2) 0.130(3) 0.130(3) -0.050(2) 0.009(19) -0.020(2)
F5 0.180(4) 0.090(3) 0.090(2) -0.008(18) 0.010(2) 0.010(2)
F6 0.120(3) 0.100(2) 0.061(19) -0.010(18) 0.047(19) -0.010(2)
F4A 0.070(9) 0.120(11) 0.110(11) 0.000(9) 0.000(8) 0.000(8)
F5A 0.100(9) 0.110(10) 0.080(9) -0.070(8) -0.050(8) -0.020(8)
F6A 0.100(5) 0.100(5) 0.100(5) 0.000(2) 0.007(4) 0.000(2)
F7 0.099(18) 0.068(15) 0.084(17) 0.014(13) 0.012(14) -0.027(14)
F8 0.110(2) 0.120(2) 0.085(18) 0.030(16) 0.000(15) 0.034(17)
F9 0.130(2) 0.120(2) 0.068(16) 0.011(17) 0.048(14) -0.006(19)
F10 0.065(15) 0.160(3) 0.082(17) -0.011(18) -0.007(14) -0.008(16)
F11 0.042(12) 0.100(2) 0.114(19) -0.016(16) 0.001(13) -0.009(12)
F12 0.074(15) 0.088 0.178 -0.036 -0.022 -0.005
F13 0.120(4) 0.080(3) 0.110(4) -0.030(3) 0.040(3) 0.020(3)
F14 0.080(3) 0.110(4) 0.120(4) 0.000(3) -0.020(3) 0.040(3)
F15 0.140(5) 0.100(4) 0.230(7) 0.050(5) 0.000(5) 0.000(4)
F13A 0.130(6) 0.140(6) 0.120(5) -0.020(4) -0.010(4) 0.040(5)
F14A 0.112(3) 0.069 0.155 -0.033 0.062 -0.005
F15A 0.097(3) 0.067 0.102 0.044 0.066 0.026
F16 0.058(14) 0.075(17) 0.160(3) -0.023(17) -0.003(15) 0.000(13)
F17 0.120(2) 0.130(2) 0.130(2) -0.020(2) -0.036(18) -0.010(2)
F18 0.080(17) 0.076(16) 0.170(3) -0.030(2) 0.043(16) -0.034(16)

loop_
_atom_type_symbol
_atom_type_description
_atom_type_scat_dispersion_real
_atom_type_scat_dispersion_imag
_atom_type_scat_source
C C 0.0181 0.0091 'International Tables Vol C Tables 4.2.6.8 and 6.1.1.4'
H H 0.0000 0.0000 'International Tables Vol C Tables 4.2.6.8 and 6.1.1.4'
F F 0.0727 0.0534 'International Tables Vol C Tables 4.2.6.8 and 6.1.1.4'
Cl Cl 0.3639 0.7018 'International Tables Vol C Tables 4.2.6.8 and 6.1.1.4'
Sb Sb -0.0562 5.8946 'International Tables Vol C Tables 4.2.6.8 and 6.1.1.4'

loop_
_geom_angle_atom_site_label_1
_geom_angle_atom_site_label_2
_geom_angle_atom_site_label_3
_geom_angle
C1 Sb1 C10 107.0(12)
C1 Sb1 Cl1 101.3(9)
C10 Sb1 Cl1 88.4(9)
C2 C1 C6 115(3)
C2 C1 Sb1 125(2)
C6 C1 Sb1 120(2)
C3 C2 C1 125(3)
C3 C2 C7 114(3)
C1 C2 C7 122(3)
C4 C3 C2 122(3)
C3 C4 C5 116(3)
C3 C4 C8 123(3)
C5 C4 C8 121(3)
C6 C5 C4 121(3)
C5 C6 C1 122(3)
C5 C6 C9 115(3)
C1 C6 C9 123(3)
F3 C7 F1 106.3
F3 C7 F2 107.5
F1 C7 F2 108.0
F3 C7 C2 110(2)
F1 C7 C2 112(2)
F2 C7 C2 113(2)
F6 C8 F6A 135.8
F6 C8 F4 107.1
F6A C8 F4 65.9
F6 C8 F4A 42.4
F6A C8 F4A 110.6
F4 C8 F4A 135.6
F6 C8 F5 107.9
F6A C8 F5 44.5
F4 C8 F5 106.9
F4A C8 F5 69.5
F6 C8 F5A 67.3
F6A C8 F5A 107.9
F4 C8 F5A 44.4
F4A C8 F5A 107.5
F5 C8 F5A 137.5
F6 C8 C4 111(2)
F6A C8 C4 111(2)
F4 C8 C4 112(2)
F4A C8 C4 110(2)
F5 C8 C4 111(2)
F5A C8 C4 110(2)
F8 C9 F7 110.7
F8 C9 F9 107.7
F7 C9 F9 107.3
F8 C9 C6 112(2)
F7 C9 C6 109(2)
F9 C9 C6 110(2)
C15 C10 C11 116(3)
C15 C10 Sb1 114(2)
C11 C10 Sb1 129(3)
C12 C11 C10 119(3)
C12 C11 C18 116(3)
C10 C11 C18 124(3)
C13 C12 C11 125(4)
C12 C13 C14 117(4)
C12 C13 C17 122(3)
C14 C13 C17 121(3)
C15 C14 C13 120(4)
C14 C15 C10 123(3)
C14 C15 C16 114(3)
C10 C15 C16 122(3)
F10 C16 F12 108.0
F10 C16 F11 106.1
F12 C16 F11 105.6
F10 C16 C15 112(2)
F12 C16 C15 113(2)
F11 C16 C15 112(2)
F15 C17 F14A 135.5
F15 C17 F15A 57.7
F14A C17 F15A 111.2
F15 C17 F13 112.6
F14A C17 F13 44.2
F15A C17 F13 139.2
F15 C17 F14 109.0
F14A C17 F14 63.2
F15A C17 F14 53.9
F13 C17 F14 106.2
F15 C17 F13A 50.6
F14A C17 F13A 107.6
F15A C17 F13A 106.5
F13 C17 F13A 67.0
F14 C17 F13A 143.5
F15 C17 C13 111(2)
F14A C17 C13 113(2)
F15A C17 C13 109(2)
F13 C17 C13 111(2)
F14 C17 C13 106(2)
F13A C17 C13 109(2)
F16 C18 F18 109.7
F16 C18 F17 107.9
F18 C18 F17 106.5
F16 C18 C11 114(2)
F18 C18 C11 110(2)
F17 C18 C11 109(2)

loop_
_geom_bond_atom_site_label_1
_geom_bond_atom_site_label_2
_geom_bond_distance
Sb1 C1 2.22(3)
Sb1 C10 2.25(3)
Sb1 Cl1 2.358(11)
F1 C7 1.3467
F2 C7 1.3489
F3 C7 1.3281
F4 C8 1.3398
F5 C8 1.3442
F6 C8 1.3502
F4A C8 1.3419
F5A C8 1.3590
F6A C8 1.3344
F7 C9 1.3249
F8 C9 1.3211
F9 C9 1.3496
F10 C16 1.3315
F11 C16 1.3584
F12 C16 1.3417
F13 C17 1.3362
F14 C17 1.3635
F15 C17 1.3081
F13A C17 1.3733
F14A C17 1.3189
F15A C17 1.3283
F16 C18 1.3092
F17 C18 1.3409
F18 C18 1.3394
C1 C2 1.37(4)
C1 C6 1.41(4)
C2 C3 1.36(4)
C2 C7 1.55(3)
C3 C4 1.37(4)
C4 C5 1.45(5)
C4 C8 1.50(4)
C5 C6 1.36(5)
C6 C9 1.55(4)
C10 C15 1.41(4)
C10 C11 1.41(4)
C11 C12 1.38(5)
C11 C18 1.54(4)
C12 C13 1.36(5)
C13 C14 1.40(5)
C13 C17 1.51(4)
C14 C15 1.36(5)
C15 C16 1.53(4)
